data_4516118
loop_
_publ_author_name
'Roy, Manasi'
'Adhikary, Amit'
'Mondal, Amit Kumar'
'Mondal, Raju'

_publ_section_title
;
 Multifunctional Properties of a 1D Helical Co(II) Coordination Polymer:
 Toward Single-Ion Magnetic Behavior and Efficient Dye Degradation.
;
_journal_issue 11
_journal_name_full 'ACS omega'
_journal_page_first 15315
_journal_page_last 15324
_journal_paper_doi 10.1021/acsomega.8b02212
_journal_volume 3
_journal_year 2018
_chemical_formula_sum 'C55 H47 Co2 N10 O10'
_chemical_formula_weight 1125.88
_space_group_crystal_system monoclinic
_space_group_IT_number 14
_space_group_name_Hall '-P 2yn'
_space_group_name_H-M_alt 'P 1 21/n 1'
_atom_sites_solution_hydrogens geom
_audit_creation_method SHELXL-2016/6
_cell_angle_alpha 90
_cell_angle_beta 97.322(2)
_cell_angle_gamma 90
_cell_formula_units_Z 2
_cell_length_a 10.0616(5)
_cell_length_b 10.8559(6)
_cell_length_c 26.2066(15)
_cell_measurement_reflns_used 6621
_cell_measurement_temperature 100(2)
_cell_measurement_theta_max 26.44
_cell_measurement_theta_min 2.44
_cell_volume 2839.1(3)
_computing_structure_refinement 'SHELXL-2016/6 (Sheldrick, 2016)'
_computing_structure_solution 'SHELXT 2014/5 (Sheldrick, 2014)'
_diffrn_ambient_temperature 100(2)
_diffrn_measured_fraction_theta_full 0.999
_diffrn_measured_fraction_theta_max 0.998
_diffrn_measurement_device_type 'CMOS APEX-3 CCD area detector'
_diffrn_measurement_method '/w scans'
_diffrn_radiation_type MoK\a
_diffrn_radiation_wavelength 0.71073
_diffrn_reflns_av_R_equivalents 0.1005
_diffrn_reflns_av_unetI/netI 0.0771
_diffrn_reflns_Laue_measured_fraction_full 0.999
_diffrn_reflns_Laue_measured_fraction_max 0.998
_diffrn_reflns_limit_h_max 12
_diffrn_reflns_limit_h_min -10
_diffrn_reflns_limit_k_max 13
_diffrn_reflns_limit_k_min -13
_diffrn_reflns_limit_l_max 33
_diffrn_reflns_limit_l_min -33
_diffrn_reflns_number 32319
_diffrn_reflns_point_group_measured_fraction_full 0.999
_diffrn_reflns_point_group_measured_fraction_max 0.998
_diffrn_reflns_theta_full 25.242
_diffrn_reflns_theta_max 26.694
_diffrn_reflns_theta_min 2.277
_exptl_absorpt_coefficient_mu 0.648
_exptl_crystal_colour Pink
_exptl_crystal_density_diffrn 1.317
_exptl_crystal_description Block
_exptl_crystal_F_000 1162
_refine_diff_density_max 1.046
_refine_diff_density_min -0.876
_refine_diff_density_rms 0.116
_refine_ls_extinction_method none
_refine_ls_goodness_of_fit_ref 1.101
_refine_ls_hydrogen_treatment constr
_refine_ls_matrix_type full
_refine_ls_number_parameters 356
_refine_ls_number_reflns 6008
_refine_ls_number_restraints 0
_refine_ls_restrained_S_all 1.101
_refine_ls_R_factor_all 0.1245
_refine_ls_R_factor_gt 0.0699
_refine_ls_shift/su_max 0.085
_refine_ls_shift/su_mean 0.001
_refine_ls_structure_factor_coef Fsqd
_refine_ls_weighting_details 'w=1/[\s^2^(Fo^2^)+(0.1058P)^2^+5.6225P] where P=(Fo^2^+2Fc^2^)/3'
_refine_ls_weighting_scheme calc
_refine_ls_wR_factor_gt 0.1859
_refine_ls_wR_factor_ref 0.2333
_reflns_Friedel_coverage 0.000
_reflns_number_gt 3862
_reflns_number_total 6008
_reflns_threshold_expression 'I > 2\s(I)'
_cod_data_source_file ao8b02212_si_002.cif
_cod_data_source_block mo_RM011117_0m_a
_cod_original_sg_symbol_H-M 'P 21/n'
_cod_database_code 4516118
_shelx_shelxl_version_number 2016/6
_shelx_space_group_comment
;
The symmetry employed for this shelxl refinement is uniquely defined
by the following loop, which should always be used as a source of
symmetry information in preference to the above space-group names.
They are only intended as comments.
;

loop_
_space_group_symop_operation_xyz
'x, y, z'
'-x+1/2, y+1/2, -z+1/2'
'-x, -y, -z'
'x-1/2, -y-1/2, z-1/2'

loop_
_atom_site_label
_atom_site_type_symbol
_atom_site_fract_x
_atom_site_fract_y
_atom_site_fract_z
_atom_site_U_iso_or_equiv
_atom_site_adp_type
_atom_site_occupancy
_atom_site_site_symmetry_order
_atom_site_calc_flag
_atom_site_refinement_flags_posn
_atom_site_refinement_flags_adp
_atom_site_refinement_flags_occupancy
Co1 Co 0.59302(6) 0.26077(6) 0.38592(2) 0.0290(2) Uani 1 1 d . . .
O3 O 0.7223(3) 0.2349(3) 0.45187(13) 0.0339(8) Uani 1 1 d . . .
O1 O 0.8577(3) 0.6967(3) 0.18584(13) 0.0367(8) Uani 1 1 d . . .
O4 O 0.8985(3) 0.3118(3) 0.50223(12) 0.0343(8) Uani 1 1 d . . .
O2 O 1.0235(3) 0.8288(3) 0.18611(13) 0.0404(9) Uani 1 1 d . . .
N4 N 0.4246(4) 0.3118(3) 0.42096(14) 0.0288(8) Uani 1 1 d . . .
N3 N 0.5183(4) 0.0829(3) 0.40599(15) 0.0317(9) Uani 1 1 d . . .
N2 N 0.7248(4) 0.4125(4) 0.38403(15) 0.0313(9) Uani 1 1 d . . .
N1 N 0.7531(4) 0.5069(3) 0.35392(15) 0.0318(9) Uani 1 1 d . . .
H1 H 0.704904 0.526816 0.324678 0.038 Uiso 1 1 calc R U .
C8 C 0.8652(5) 0.5675(4) 0.37435(17) 0.0293(10) Uani 1 1 d . . .
C17 C 0.4089(5) 0.0922(4) 0.43108(17) 0.0272(10) Uani 1 1 d . . .
C10 C 0.8211(5) 0.4131(4) 0.42412(17) 0.0286(10) Uani 1 1 d . . .
C21 C 0.3579(5) 0.2147(4) 0.43892(17) 0.0281(10) Uani 1 1 d . . .
C9 C 0.9101(5) 0.5099(4) 0.42004(18) 0.0317(10) Uani 1 1 d . . .
H9 H 0.985714 0.531630 0.443822 0.038 Uiso 1 1 calc R U .
C6 C 0.9238(5) 0.6680(4) 0.34718(18) 0.0302(10) Uani 1 1 d . . .
O5 O 0.5654(5) 0.6146(5) 0.2821(2) 0.0835(17) Uani 1 1 d . . .
C11 C 0.8157(5) 0.3130(4) 0.46322(18) 0.0286(10) Uani 1 1 d . . .
C5 C 1.0054(5) 0.7555(4) 0.37477(19) 0.0365(11) Uani 1 1 d . . .
H5 H 1.019148 0.752934 0.411295 0.044 Uiso 1 1 calc R U .
C1 C 0.9475(5) 0.7634(4) 0.20963(19) 0.0323(11) Uani 1 1 d . . .
C24 C 0.3780(5) 0.4253(4) 0.42681(19) 0.0352(11) Uani 1 1 d . . .
C18 C 0.2285(5) 0.0081(5) 0.4758(2) 0.0385(12) Uani 1 1 d . . .
H18 H 0.184696 -0.061334 0.488106 0.046 Uiso 1 1 calc R U .
C16 C 0.3459(5) -0.0086(4) 0.45070(18) 0.0319(11) Uani 1 1 d . . .
C7 C 0.9039(5) 0.6739(4) 0.29393(18) 0.0324(11) Uani 1 1 d . . .
H7 H 0.846834 0.615468 0.275101 0.039 Uiso 1 1 calc R U .
C20 C 0.2447(5) 0.2289(4) 0.4644(2) 0.0336(11) Uani 1 1 d . . .
C2 C 0.9661(5) 0.7640(4) 0.26768(19) 0.0323(11) Uani 1 1 d . . .
C15 C 0.4037(5) -0.1254(4) 0.4450(2) 0.0383(12) Uani 1 1 d . . .
H15 H 0.365197 -0.197215 0.457776 0.046 Uiso 1 1 calc R U .
C22 C 0.1993(5) 0.3500(5) 0.4708(2) 0.0405(12) Uani 1 1 d . . .
H22 H 0.123387 0.364490 0.488122 0.049 Uiso 1 1 calc R U .
C13 C 0.5722(5) -0.0283(4) 0.4016(2) 0.0372(12) Uani 1 1 d . . .
C14 C 0.5158(5) -0.1337(5) 0.4208(2) 0.0404(12) Uani 1 1 d . . .
H14 H 0.555951 -0.211778 0.416990 0.049 Uiso 1 1 calc R U .
C19 C 0.1804(5) 0.1220(5) 0.4820(2) 0.0404(12) Uani 1 1 d . . .
H19 H 0.102031 0.131834 0.498324 0.048 Uiso 1 1 calc R U .
C3 C 1.0477(5) 0.8503(5) 0.2952(2) 0.0424(13) Uani 1 1 d . . .
H3 H 1.090766 0.912056 0.277559 0.051 Uiso 1 1 calc R U .
C23 C 0.2649(5) 0.4457(5) 0.4521(2) 0.0417(13) Uani 1 1 d . . .
H23 H 0.234077 0.527429 0.456183 0.050 Uiso 1 1 calc R U .
C4 C 1.0664(6) 0.8462(5) 0.3486(2) 0.0448(13) Uani 1 1 d . . .
H4 H 1.121467 0.906062 0.367401 0.054 Uiso 1 1 calc R U .
C25 C 0.4476(6) 0.5316(4) 0.4059(2) 0.0474(15) Uani 1 1 d . . .
H25A H 0.532360 0.547197 0.427777 0.071 Uiso 1 1 calc R U .
H25B H 0.390574 0.604904 0.405269 0.071 Uiso 1 1 calc R U .
H25C H 0.465628 0.512580 0.370868 0.071 Uiso 1 1 calc R U .
C12 C 0.6969(6) -0.0376(5) 0.3762(3) 0.0545(16) Uani 1 1 d . . .
H12A H 0.677825 -0.010320 0.340329 0.082 Uiso 1 1 calc R U .
H12B H 0.727652 -0.123370 0.377059 0.082 Uiso 1 1 calc R U .
H12C H 0.766861 0.014631 0.394411 0.082 Uiso 1 1 calc R U .
C26 C 0.5651(7) 0.6583(7) 0.2390(3) 0.074(2) Uani 1 1 d . . .
H26 H 0.646052 0.653491 0.223984 0.089 Uiso 1 1 calc R U .
N5 N 0.4624(8) 0.7109(12) 0.2120(4) 0.174(6) Uani 1 1 d . . .
C28 C 0.4748(13) 0.7527(15) 0.1604(5) 0.181(8) Uani 1 1 d . . .
H28A H 0.562001 0.727404 0.151060 0.272 Uiso 1 1 calc R U .
H28B H 0.467648 0.842666 0.159030 0.272 Uiso 1 1 calc R U .
H28C H 0.403158 0.716243 0.136294 0.272 Uiso 1 1 calc R U .
C27 C 0.3246(18) 0.690(3) 0.2242(11) 0.24(2) Uani 0.5 1 d . . P
H27A H 0.269564 0.655362 0.194052 0.360 Uiso 0.5 1 calc R U P
H27B H 0.285936 0.768356 0.233574 0.360 Uiso 0.5 1 calc R U P
H27C H 0.327022 0.632253 0.253065 0.360 Uiso 0.5 1 calc R U P

loop_
_atom_site_aniso_label
_atom_site_aniso_U_11
_atom_site_aniso_U_22
_atom_site_aniso_U_33
_atom_site_aniso_U_23
_atom_site_aniso_U_13
_atom_site_aniso_U_12
Co1 0.0345(4) 0.0260(4) 0.0288(4) -0.0001(3) 0.0125(3) 0.0000(3)
O3 0.0395(19) 0.0282(17) 0.0347(19) 0.0054(14) 0.0067(15) -0.0045(14)
O1 0.042(2) 0.0369(19) 0.0325(18) 0.0014(15) 0.0085(16) -0.0066(16)
O4 0.0415(19) 0.0319(18) 0.0304(18) 0.0046(14) 0.0079(16) -0.0051(15)
O2 0.0402(19) 0.048(2) 0.0354(19) 0.0053(16) 0.0137(16) -0.0103(17)
N4 0.034(2) 0.0235(19) 0.031(2) -0.0029(16) 0.0122(17) -0.0019(16)
N3 0.040(2) 0.024(2) 0.033(2) -0.0021(16) 0.0100(18) 0.0020(17)
N2 0.039(2) 0.027(2) 0.030(2) 0.0038(16) 0.0141(18) -0.0020(17)
N1 0.041(2) 0.026(2) 0.029(2) 0.0057(16) 0.0088(18) -0.0014(17)
C8 0.038(3) 0.025(2) 0.027(2) 0.0019(18) 0.012(2) 0.000(2)
C17 0.033(2) 0.023(2) 0.026(2) -0.0003(18) 0.0072(19) -0.0013(19)
C10 0.036(2) 0.024(2) 0.028(2) 0.0012(18) 0.011(2) -0.0008(19)
C21 0.033(2) 0.028(2) 0.026(2) 0.0016(18) 0.009(2) 0.0010(19)
C9 0.038(3) 0.025(2) 0.033(3) 0.0029(19) 0.009(2) -0.002(2)
C6 0.033(2) 0.029(2) 0.030(2) 0.0043(19) 0.009(2) 0.001(2)
O5 0.062(3) 0.104(4) 0.083(4) 0.058(3) 0.005(3) 0.005(3)
C11 0.034(2) 0.027(2) 0.028(2) -0.0002(19) 0.014(2) -0.003(2)
C5 0.050(3) 0.034(3) 0.027(3) 0.003(2) 0.010(2) -0.007(2)
C1 0.034(2) 0.033(3) 0.031(3) 0.006(2) 0.010(2) 0.001(2)
C24 0.047(3) 0.025(2) 0.037(3) -0.003(2) 0.016(2) -0.002(2)
C18 0.034(3) 0.038(3) 0.045(3) 0.013(2) 0.011(2) -0.003(2)
C16 0.036(3) 0.026(2) 0.034(3) 0.0019(19) 0.005(2) -0.004(2)
C7 0.035(2) 0.031(3) 0.034(3) 0.003(2) 0.013(2) -0.001(2)
C20 0.034(3) 0.033(3) 0.035(3) 0.003(2) 0.010(2) 0.003(2)
C2 0.036(3) 0.035(3) 0.028(2) 0.004(2) 0.010(2) -0.004(2)
C15 0.047(3) 0.025(2) 0.042(3) 0.004(2) 0.006(2) -0.006(2)
C22 0.042(3) 0.037(3) 0.047(3) 0.002(2) 0.024(2) 0.006(2)
C13 0.050(3) 0.023(2) 0.041(3) -0.001(2) 0.017(2) 0.000(2)
C14 0.045(3) 0.023(2) 0.055(3) -0.001(2) 0.012(3) 0.004(2)
C19 0.035(3) 0.039(3) 0.050(3) 0.015(2) 0.017(2) 0.001(2)
C3 0.051(3) 0.036(3) 0.041(3) 0.010(2) 0.010(3) -0.012(2)
C23 0.047(3) 0.029(3) 0.053(3) -0.007(2) 0.022(3) 0.006(2)
C4 0.057(3) 0.040(3) 0.038(3) 0.003(2) 0.008(3) -0.017(3)
C25 0.057(3) 0.019(2) 0.073(4) -0.007(2) 0.034(3) 0.002(2)
C12 0.062(4) 0.036(3) 0.073(4) 0.005(3) 0.036(3) 0.013(3)
C26 0.051(4) 0.093(6) 0.077(5) 0.030(4) 0.009(4) -0.002(4)
N5 0.068(5) 0.300(14) 0.156(9) 0.174(10) 0.021(5) 0.045(7)
C28 0.103(9) 0.31(2) 0.125(10) 0.127(12) 0.005(7) -0.025(10)
C27 0.072(12) 0.42(4) 0.25(3) 0.29(3) 0.111(16) 0.16(2)

loop_
_atom_type_symbol
_atom_type_description
_atom_type_scat_dispersion_real
_atom_type_scat_dispersion_imag
_atom_type_scat_source
C C 0.0033 0.0016 'International Tables Vol C Tables 4.2.6.8 and 6.1.1.4'
O O 0.0106 0.0060 'International Tables Vol C Tables 4.2.6.8 and 6.1.1.4'
N N 0.0061 0.0033 'International Tables Vol C Tables 4.2.6.8 and 6.1.1.4'
Co Co 0.3494 0.9721 'International Tables Vol C Tables 4.2.6.8 and 6.1.1.4'
H H 0.0000 0.0000 'International Tables Vol C Tables 4.2.6.8 and 6.1.1.4'

loop_
_geom_angle_atom_site_label_1
_geom_angle_atom_site_label_2
_geom_angle_atom_site_label_3
_geom_angle
_geom_angle_site_symmetry_1
_geom_angle_site_symmetry_3
O3 Co1 N4 97.36(15) . .
O3 Co1 N2 78.13(14) . .
N4 Co1 N2 110.29(15) . .
O3 Co1 O1 120.56(14) . 2_645
N4 Co1 O1 139.99(14) . 2_645
N2 Co1 O1 90.96(14) . 2_645
O3 Co1 N3 82.82(14) . .
N4 Co1 N3 78.71(14) . .
N2 Co1 N3 159.77(16) . .
O1 Co1 N3 92.90(14) 2_645 .
O3 Co1 O2 167.18(13) . 2_645
N4 Co1 O2 85.18(14) . 2_645
N2 Co1 O2 89.19(14) . 2_645
O1 Co1 O2 60.85(12) 2_645 2_645
N3 Co1 O2 110.00(15) . 2_645
O3 Co1 C1 149.07(15) . 2_645
N4 Co1 C1 113.54(16) . 2_645
N2 Co1 C1 89.46(15) . 2_645
O1 Co1 C1 30.43(14) 2_645 2_645
N3 Co1 C1 103.76(15) . 2_645
O2 Co1 C1 30.42(14) 2_645 2_645
C11 O3 Co1 118.5(3) . .
C1 O1 Co1 90.9(3) . 2_655
C1 O2 Co1 86.6(3) . 2_655
C24 N4 C21 118.6(4) . .
C24 N4 Co1 127.5(3) . .
C21 N4 Co1 114.0(3) . .
C13 N3 C17 118.2(4) . .
C13 N3 Co1 129.0(3) . .
C17 N3 Co1 112.4(3) . .
C10 N2 N1 105.7(4) . .
C10 N2 Co1 112.2(3) . .
N1 N2 Co1 141.8(3) . .
N2 N1 C8 111.4(4) . .
N1 C8 C9 106.7(4) . .
N1 C8 C6 122.3(4) . .
C9 C8 C6 130.8(4) . .
N3 C17 C16 123.7(4) . .
N3 C17 C21 117.4(4) . .
C16 C17 C21 118.8(4) . .
N2 C10 C9 110.6(4) . .
N2 C10 C11 116.7(4) . .
C9 C10 C11 132.7(4) . .
N4 C21 C20 123.0(4) . .
N4 C21 C17 117.5(4) . .
C20 C21 C17 119.5(4) . .
C8 C9 C10 105.5(4) . .
C7 C6 C5 119.4(4) . .
C7 C6 C8 120.5(4) . .
C5 C6 C8 120.1(4) . .
O4 C11 O3 126.0(4) . .
O4 C11 C10 119.6(4) . .
O3 C11 C10 114.4(4) . .
C4 C5 C6 119.7(5) . .
O1 C1 O2 121.6(5) . .
O1 C1 C2 119.4(4) . .
O2 C1 C2 119.0(4) . .
O1 C1 Co1 58.6(2) . 2_655
O2 C1 Co1 63.0(3) . 2_655
C2 C1 Co1 177.7(4) . 2_655
N4 C24 C23 121.1(4) . .
N4 C24 C25 119.0(4) . .
C23 C24 C25 119.9(4) . .
C19 C18 C16 120.1(5) . .
C17 C16 C15 116.9(4) . .
C17 C16 C18 120.6(4) . .
C15 C16 C18 122.5(4) . .
C6 C7 C2 120.9(5) . .
C21 C20 C22 117.1(4) . .
C21 C20 C19 119.5(4) . .
C22 C20 C19 123.4(5) . .
C3 C2 C7 119.5(5) . .
C3 C2 C1 121.1(4) . .
C7 C2 C1 119.3(4) . .
C14 C15 C16 119.0(5) . .
C23 C22 C20 119.5(5) . .
N3 C13 C14 121.4(5) . .
N3 C13 C12 118.2(4) . .
C14 C13 C12 120.4(5) . .
C15 C14 C13 120.7(5) . .
C18 C19 C20 121.4(5) . .
C2 C3 C4 119.9(5) . .
C22 C23 C24 120.7(5) . .
C5 C4 C3 120.6(5) . .
O5 C26 N5 125.3(8) . .
C26 N5 C28 119.1(9) . .
C26 N5 C27 120.9(9) . .
C28 N5 C27 116.4(11) . .

loop_
_geom_bond_atom_site_label_1
_geom_bond_atom_site_label_2
_geom_bond_distance
_geom_bond_site_symmetry_2
Co1 O3 2.046(3) .
Co1 N4 2.102(4) .
Co1 N2 2.119(4) .
Co1 O1 2.122(3) 2_645
Co1 N3 2.161(4) .
Co1 O2 2.218(4) 2_645
Co1 C1 2.485(5) 2_645
O3 C11 1.272(6) .
O1 C1 1.259(6) .
O4 C11 1.234(6) .
O2 C1 1.261(6) .
N4 C24 1.335(6) .
N4 C21 1.365(6) .
N3 C13 1.334(6) .
N3 C17 1.356(6) .
N2 C10 1.335(6) .
N2 N1 1.346(5) .
N1 C8 1.355(6) .
C8 C9 1.375(6) .
C8 C6 1.467(6) .
C17 C16 1.396(6) .
C17 C21 1.449(6) .
C10 C9 1.394(6) .
C10 C11 1.499(6) .
C21 C20 1.400(7) .
C6 C7 1.386(7) .
C6 C5 1.396(7) .
O5 C26 1.225(8) .
C5 C4 1.386(7) .
C1 C2 1.509(7) .
C24 C23 1.406(7) .
C24 C25 1.490(7) .
C18 C19 1.345(7) .
C18 C16 1.435(7) .
C16 C15 1.411(7) .
C7 C2 1.390(6) .
C20 C22 1.409(7) .
C20 C19 1.433(7) .
C2 C3 1.385(7) .
C15 C14 1.366(7) .
C22 C23 1.355(7) .
C13 C14 1.399(7) .
C13 C12 1.498(7) .
C3 C4 1.390(7) .
C26 N5 1.307(10) .
N5 C28 1.445(12) .
N5 C27 1.480(18) .
